data_7210432
loop_
_publ_author_name
'Aaker\"oy, Christer B.'
'Epa, Kanishka N.'
'Forbes, Safiyyah'
'Desper, John'

_publ_section_title
;
 Competing hydrogen-bond donors: phenols vs. cyanooximes
;
_journal_issue 30
_journal_name_full CrystEngComm
_journal_page_first 5946
_journal_paper_doi 10.1039/c3ce41023d
_journal_volume 15
_journal_year 2013
_chemical_formula_moiety '(C8 H6 N2 O2) (C15 H15 N3)2'
_chemical_formula_sum 'C38 H36 N8 O2'
_chemical_formula_weight 636.75
_chemical_name_systematic 'KEPCY17 4-HO-PhC(CN)=NOH, [1-(4-pyridylmethyl)-5,6-dimethylbenzimidazole]2'
_space_group_IT_number 2
_symmetry_cell_setting triclinic
_symmetry_Int_Tables_number 2
_symmetry_space_group_name_Hall '-P 1'
_symmetry_space_group_name_H-M 'P -1'
_atom_sites_solution_hydrogens geom
_atom_sites_solution_primary direct
_atom_sites_solution_secondary difmap
_audit_creation_method SHELXL-97
_cell_angle_alpha 85.088(2)
_cell_angle_beta 87.986(3)
_cell_angle_gamma 81.153(2)
_cell_formula_units_Z 2
_cell_length_a 6.1780(3)
_cell_length_b 16.1233(9)
_cell_length_c 16.2481(9)
_cell_measurement_reflns_used 9380
_cell_measurement_temperature 120(2)
_cell_measurement_theta_max 33.64
_cell_measurement_theta_min 2.52
_cell_volume 1592.94(15)
_computing_cell_refinement 'Bruker SAINT'
_computing_data_collection 'Bruker APEX2'
_computing_data_reduction 'Bruker SAINT'
_computing_molecular_graphics 'Bruker SHELXTL'
_computing_publication_material 'Bruker SHELXTL'
_computing_structure_refinement 'SHELXL-97 (Sheldrick, 2008)'
_computing_structure_solution 'SHELXS-97 (Sheldrick, 2008)'
_diffrn_ambient_temperature 120(2)
_diffrn_measured_fraction_theta_full 0.970
_diffrn_measured_fraction_theta_max 0.970
_diffrn_measurement_device_type 'Bruker APEX-II CCD'
_diffrn_measurement_method '\f and \w scans'
_diffrn_radiation_monochromator graphite
_diffrn_radiation_type MoK\a
_diffrn_radiation_wavelength 0.71073
_diffrn_reflns_av_R_equivalents 0.0718
_diffrn_reflns_av_sigmaI/netI 0.0756
_diffrn_reflns_limit_h_max 9
_diffrn_reflns_limit_h_min -9
_diffrn_reflns_limit_k_max 22
_diffrn_reflns_limit_k_min -23
_diffrn_reflns_limit_l_max 24
_diffrn_reflns_limit_l_min -24
_diffrn_reflns_number 37234
_diffrn_reflns_theta_full 33.14
_diffrn_reflns_theta_max 33.14
_diffrn_reflns_theta_min 1.26
_diffrn_source 'fine-focus sealed tube'
_exptl_absorpt_coefficient_mu 0.086
_exptl_absorpt_correction_T_max 0.9831
_exptl_absorpt_correction_T_min 0.9764
_exptl_absorpt_correction_type multi-scan
_exptl_absorpt_process_details SADABS
_exptl_crystal_colour colourless
_exptl_crystal_density_diffrn 1.328
_exptl_crystal_density_method 'not measured'
_exptl_crystal_description prism
_exptl_crystal_F_000 672
_exptl_crystal_size_max 0.28
_exptl_crystal_size_mid 0.24
_exptl_crystal_size_min 0.20
_refine_diff_density_max 0.401
_refine_diff_density_min -0.310
_refine_diff_density_rms 0.064
_refine_ls_extinction_method none
_refine_ls_goodness_of_fit_ref 1.072
_refine_ls_hydrogen_treatment mixed
_refine_ls_matrix_type full
_refine_ls_number_parameters 443
_refine_ls_number_reflns 11789
_refine_ls_number_restraints 0
_refine_ls_restrained_S_all 1.072
_refine_ls_R_factor_all 0.0784
_refine_ls_R_factor_gt 0.0569
_refine_ls_shift/su_max 0.001
_refine_ls_shift/su_mean 0.000
_refine_ls_structure_factor_coef Fsqd
_refine_ls_weighting_details 'calc w=1/[\s^2^(Fo^2^)+(0.0850P)^2^+0.0500P] where P=(Fo^2^+2Fc^2^)/3'
_refine_ls_weighting_scheme calc
_refine_ls_wR_factor_gt 0.1541
_refine_ls_wR_factor_ref 0.1714
_reflns_number_gt 8616
_reflns_number_total 11789
_reflns_threshold_expression >2sigma(I)
_cod_data_source_file c3ce41023d.txt
_cod_data_source_block PhOx:6
_cod_database_code 7210432

loop_
_symmetry_equiv_pos_as_xyz
'x, y, z'
'-x, -y, -z'

loop_
_atom_site_label
_atom_site_type_symbol
_atom_site_fract_x
_atom_site_fract_y
_atom_site_fract_z
_atom_site_U_iso_or_equiv
_atom_site_adp_type
_atom_site_occupancy
_atom_site_symmetry_multiplicity
_atom_site_calc_flag
_atom_site_refinement_flags
N11 N -0.52704(14) 0.17753(6) 0.79069(6) 0.01953(18) Uani 1 1 d .
C12 C -0.35678(17) 0.11429(7) 0.78250(7) 0.0212(2) Uani 1 1 d .
H12 H -0.3576 0.0585 0.8066 0.025 Uiso 1 1 calc R
N13 N -0.19056(15) 0.13743(6) 0.73808(6) 0.02109(18) Uani 1 1 d .
C14 C -0.25731(17) 0.22263(6) 0.71458(6) 0.01865(19) Uani 1 1 d .
C15 C -0.14962(17) 0.28010(7) 0.66582(6) 0.0201(2) Uani 1 1 d .
H15 H -0.0048 0.2638 0.6453 0.024 Uiso 1 1 calc R
C16 C -0.25782(18) 0.36108(7) 0.64799(6) 0.0204(2) Uani 1 1 d .
C17 C -0.47595(18) 0.38543(6) 0.67806(6) 0.0203(2) Uani 1 1 d .
C18 C -0.58176(18) 0.32892(7) 0.72768(7) 0.0205(2) Uani 1 1 d .
H18 H -0.7263 0.3448 0.7487 0.025 Uiso 1 1 calc R
C19 C -0.46850(17) 0.24807(7) 0.74560(6) 0.01852(19) Uani 1 1 d .
C20 C -0.1463(2) 0.42320(7) 0.59371(7) 0.0270(2) Uani 1 1 d .
H20A H 0.0045 0.3979 0.5811 0.040 Uiso 1 1 calc R
H20B H -0.1448 0.4741 0.6225 0.040 Uiso 1 1 calc R
H20C H -0.2262 0.4380 0.5422 0.040 Uiso 1 1 calc R
C21 C -0.5937(2) 0.47221(7) 0.65459(8) 0.0260(2) Uani 1 1 d .
H21A H -0.7404 0.4788 0.6804 0.039 Uiso 1 1 calc R
H21B H -0.6063 0.4805 0.5944 0.039 Uiso 1 1 calc R
H21C H -0.5114 0.5140 0.6736 0.039 Uiso 1 1 calc R
N31 N -0.93171(17) 0.28855(7) 1.05178(6) 0.0278(2) Uani 1 1 d .
C32 C -1.0626(2) 0.24577(8) 1.01373(7) 0.0268(2) Uani 1 1 d .
H32 H -1.2034 0.2416 1.0377 0.032 Uiso 1 1 calc R
C33 C -1.00521(18) 0.20729(7) 0.94160(7) 0.0236(2) Uani 1 1 d .
H33 H -1.1047 0.1776 0.9173 0.028 Uiso 1 1 calc R
C34 C -0.79974(17) 0.21253(6) 0.90496(6) 0.0195(2) Uani 1 1 d .
C35 C -0.66355(18) 0.25740(7) 0.94307(7) 0.0228(2) Uani 1 1 d .
H35 H -0.5227 0.2633 0.9200 0.027 Uiso 1 1 calc R
C36 C -0.7361(2) 0.29384(7) 1.01581(7) 0.0261(2) Uani 1 1 d .
H36 H -0.6406 0.3243 1.0413 0.031 Uiso 1 1 calc R
C37 C -0.74092(18) 0.16907(7) 0.82673(7) 0.0226(2) Uani 1 1 d .
H37A H -0.7489 0.1084 0.8387 0.027 Uiso 1 1 calc R
H37B H -0.8528 0.1917 0.7851 0.027 Uiso 1 1 calc R
N41 N 1.52897(15) 0.24655(6) 0.26678(6) 0.02141(19) Uani 1 1 d .
C42 C 1.33949(19) 0.23702(7) 0.30874(7) 0.0233(2) Uani 1 1 d .
H42 H 1.3201 0.1876 0.3426 0.028 Uiso 1 1 calc R
N43 N 1.18507(16) 0.30269(6) 0.29805(6) 0.02309(19) Uani 1 1 d .
C44 C 1.28078(17) 0.36016(7) 0.24496(7) 0.0199(2) Uani 1 1 d .
C45 C 1.19526(18) 0.44104(7) 0.21297(7) 0.0220(2) Uani 1 1 d .
H45 H 1.0484 0.4645 0.2255 0.026 Uiso 1 1 calc R
C46 C 1.32867(18) 0.48693(7) 0.16227(7) 0.0220(2) Uani 1 1 d .
C47 C 1.54785(18) 0.45131(7) 0.14336(7) 0.0217(2) Uani 1 1 d .
C48 C 1.63342(18) 0.37033(7) 0.17415(7) 0.0211(2) Uani 1 1 d .
H48 H 1.7794 0.3461 0.1611 0.025 Uiso 1 1 calc R
C49 C 1.49643(17) 0.32589(6) 0.22504(6) 0.0190(2) Uani 1 1 d .
C50 C 1.2397(2) 0.57529(7) 0.12927(8) 0.0282(2) Uani 1 1 d .
H50A H 1.0870 0.5894 0.1479 0.042 Uiso 1 1 calc R
H50B H 1.2474 0.5792 0.0687 0.042 Uiso 1 1 calc R
H50C H 1.3271 0.6148 0.1497 0.042 Uiso 1 1 calc R
C51 C 1.6944(2) 0.50292(8) 0.09169(7) 0.0283(2) Uani 1 1 d .
H51A H 1.8355 0.4680 0.0813 0.042 Uiso 1 1 calc R
H51B H 1.7181 0.5512 0.1212 0.042 Uiso 1 1 calc R
H51C H 1.6248 0.5231 0.0389 0.042 Uiso 1 1 calc R
N61 N 1.73488(18) 0.03176(6) 0.05426(6) 0.0284(2) Uani 1 1 d .
C62 C 1.9133(2) 0.03379(7) 0.09820(7) 0.0273(2) Uani 1 1 d .
H62 H 2.0471 0.0012 0.0822 0.033 Uiso 1 1 calc R
C63 C 1.91338(19) 0.08078(7) 0.16571(7) 0.0238(2) Uani 1 1 d .
H63 H 2.0436 0.0791 0.1956 0.029 Uiso 1 1 calc R
C64 C 1.72054(18) 0.13040(6) 0.18909(6) 0.0199(2) Uani 1 1 d .
C65 C 1.53448(19) 0.12897(7) 0.14425(7) 0.0229(2) Uani 1 1 d .
H65 H 1.3991 0.1617 0.1584 0.027 Uiso 1 1 calc R
C66 C 1.5492(2) 0.07882(7) 0.07811(7) 0.0252(2) Uani 1 1 d .
H66 H 1.4203 0.0779 0.0482 0.030 Uiso 1 1 calc R
C67 C 1.72012(19) 0.18246(7) 0.26226(7) 0.0237(2) Uani 1 1 d .
H67A H 1.7267 0.1446 0.3137 0.028 Uiso 1 1 calc R
H67B H 1.8532 0.2099 0.2589 0.028 Uiso 1 1 calc R
C71 C 0.55157(17) 0.16624(7) 0.53870(6) 0.0195(2) Uani 1 1 d .
C72 C 0.43429(18) 0.24701(7) 0.51984(7) 0.0216(2) Uani 1 1 d .
H72 H 0.2886 0.2606 0.5406 0.026 Uiso 1 1 calc R
C73 C 0.52922(19) 0.30683(7) 0.47125(7) 0.0225(2) Uani 1 1 d .
H73 H 0.4486 0.3613 0.4591 0.027 Uiso 1 1 calc R
C74 C 0.74334(18) 0.28768(7) 0.43985(7) 0.0216(2) Uani 1 1 d .
O74 O 0.82530(15) 0.34871(5) 0.39231(6) 0.02898(19) Uani 1 1 d .
H74 H 0.960(3) 0.3266(10) 0.3659(10) 0.035 Uiso 1 1 d .
C75 C 0.86110(18) 0.20771(7) 0.45877(7) 0.0217(2) Uani 1 1 d .
H75 H 1.0072 0.1943 0.4383 0.026 Uiso 1 1 calc R
C76 C 0.76505(18) 0.14774(7) 0.50740(7) 0.0210(2) Uani 1 1 d .
H76 H 0.8459 0.0932 0.5196 0.025 Uiso 1 1 calc R
C77 C 0.45198(18) 0.10327(7) 0.59150(7) 0.0211(2) Uani 1 1 d .
N77 N 0.26132(16) 0.12193(6) 0.62650(6) 0.02335(19) Uani 1 1 d .
O77 O 0.19469(14) 0.05447(5) 0.67373(5) 0.02719(19) Uani 1 1 d .
H77 H 0.065(3) 0.0807(10) 0.6956(10) 0.033 Uiso 1 1 d .
C78 C 0.5749(2) 0.01930(7) 0.60449(8) 0.0303(3) Uani 1 1 d .
N78 N 0.6780(2) -0.04556(7) 0.61388(10) 0.0502(4) Uani 1 1 d .

loop_
_atom_site_aniso_label
_atom_site_aniso_U_11
_atom_site_aniso_U_22
_atom_site_aniso_U_33
_atom_site_aniso_U_23
_atom_site_aniso_U_13
_atom_site_aniso_U_12
N11 0.0160(4) 0.0214(4) 0.0212(4) -0.0010(3) 0.0032(3) -0.0045(3)
C12 0.0183(5) 0.0208(5) 0.0241(5) -0.0003(4) 0.0007(4) -0.0030(4)
N13 0.0171(4) 0.0212(4) 0.0243(4) -0.0004(3) 0.0015(3) -0.0020(3)
C14 0.0167(4) 0.0204(5) 0.0188(4) -0.0017(4) 0.0005(4) -0.0029(4)
C15 0.0168(4) 0.0233(5) 0.0202(5) -0.0016(4) 0.0025(4) -0.0038(4)
C16 0.0210(5) 0.0226(5) 0.0182(5) -0.0009(4) -0.0001(4) -0.0057(4)
C17 0.0208(5) 0.0210(5) 0.0194(5) -0.0024(4) -0.0018(4) -0.0035(4)
C18 0.0175(5) 0.0231(5) 0.0207(5) -0.0033(4) 0.0003(4) -0.0017(4)
C19 0.0168(4) 0.0212(5) 0.0181(4) -0.0011(3) 0.0005(4) -0.0049(4)
C20 0.0289(6) 0.0261(5) 0.0262(5) 0.0018(4) 0.0025(5) -0.0080(4)
C21 0.0258(5) 0.0221(5) 0.0289(6) -0.0004(4) -0.0032(4) -0.0004(4)
N31 0.0272(5) 0.0333(5) 0.0224(5) -0.0021(4) 0.0027(4) -0.0041(4)
C32 0.0220(5) 0.0328(6) 0.0249(5) 0.0003(4) 0.0060(4) -0.0043(4)
C33 0.0193(5) 0.0273(5) 0.0250(5) -0.0008(4) 0.0025(4) -0.0067(4)
C34 0.0173(4) 0.0202(5) 0.0202(5) 0.0023(4) 0.0008(4) -0.0022(4)
C35 0.0196(5) 0.0260(5) 0.0229(5) 0.0004(4) 0.0016(4) -0.0058(4)
C36 0.0259(6) 0.0300(6) 0.0231(5) -0.0012(4) -0.0012(4) -0.0067(4)
C37 0.0173(5) 0.0275(5) 0.0244(5) -0.0043(4) 0.0045(4) -0.0078(4)
N41 0.0220(4) 0.0201(4) 0.0219(4) -0.0041(3) 0.0036(3) -0.0021(3)
C42 0.0258(5) 0.0210(5) 0.0230(5) -0.0024(4) 0.0050(4) -0.0042(4)
N43 0.0231(5) 0.0221(4) 0.0241(4) -0.0016(3) 0.0063(4) -0.0048(3)
C44 0.0191(5) 0.0219(5) 0.0196(5) -0.0033(4) 0.0025(4) -0.0054(4)
C45 0.0186(5) 0.0231(5) 0.0242(5) -0.0038(4) 0.0000(4) -0.0024(4)
C46 0.0228(5) 0.0222(5) 0.0218(5) -0.0015(4) -0.0035(4) -0.0056(4)
C47 0.0219(5) 0.0265(5) 0.0187(5) -0.0030(4) -0.0002(4) -0.0090(4)
C48 0.0186(5) 0.0269(5) 0.0192(5) -0.0048(4) 0.0021(4) -0.0063(4)
C49 0.0195(5) 0.0202(5) 0.0178(4) -0.0044(4) 0.0014(4) -0.0031(4)
C50 0.0300(6) 0.0248(5) 0.0299(6) 0.0012(4) -0.0053(5) -0.0056(4)
C51 0.0296(6) 0.0323(6) 0.0250(5) 0.0027(4) -0.0006(5) -0.0141(5)
N61 0.0334(6) 0.0269(5) 0.0254(5) -0.0078(4) 0.0039(4) -0.0040(4)
C62 0.0278(6) 0.0254(5) 0.0276(6) -0.0049(4) 0.0046(5) -0.0004(4)
C63 0.0214(5) 0.0247(5) 0.0247(5) -0.0030(4) 0.0007(4) -0.0015(4)
C64 0.0218(5) 0.0175(4) 0.0199(5) -0.0010(3) 0.0024(4) -0.0026(4)
C65 0.0226(5) 0.0221(5) 0.0238(5) -0.0035(4) 0.0021(4) -0.0025(4)
C66 0.0263(5) 0.0267(5) 0.0238(5) -0.0035(4) -0.0018(4) -0.0061(4)
C67 0.0236(5) 0.0221(5) 0.0246(5) -0.0057(4) -0.0015(4) 0.0013(4)
C71 0.0192(5) 0.0208(5) 0.0188(5) -0.0022(4) 0.0019(4) -0.0037(4)
C72 0.0189(5) 0.0234(5) 0.0215(5) -0.0024(4) 0.0027(4) -0.0004(4)
C73 0.0227(5) 0.0210(5) 0.0223(5) -0.0006(4) 0.0033(4) 0.0001(4)
C74 0.0222(5) 0.0229(5) 0.0191(5) -0.0015(4) 0.0040(4) -0.0030(4)
O74 0.0286(4) 0.0227(4) 0.0330(5) 0.0031(3) 0.0132(4) -0.0016(3)
C75 0.0186(5) 0.0241(5) 0.0218(5) -0.0020(4) 0.0039(4) -0.0020(4)
C76 0.0190(5) 0.0207(5) 0.0223(5) -0.0015(4) 0.0026(4) -0.0009(4)
C77 0.0208(5) 0.0203(5) 0.0220(5) -0.0028(4) 0.0025(4) -0.0033(4)
N77 0.0222(4) 0.0229(4) 0.0248(5) -0.0001(3) 0.0038(4) -0.0051(3)
O77 0.0246(4) 0.0227(4) 0.0329(4) 0.0013(3) 0.0107(3) -0.0039(3)
C78 0.0287(6) 0.0228(5) 0.0387(7) -0.0012(5) 0.0129(5) -0.0052(4)
N78 0.0429(7) 0.0252(6) 0.0775(10) 0.0050(6) 0.0242(7) -0.0003(5)

loop_
_atom_type_symbol
_atom_type_description
_atom_type_scat_dispersion_real
_atom_type_scat_dispersion_imag
_atom_type_scat_source
C C 0.0033 0.0016 'International Tables Vol C Tables 4.2.6.8 and 6.1.1.4'
H H 0.0000 0.0000 'International Tables Vol C Tables 4.2.6.8 and 6.1.1.4'
N N 0.0061 0.0033 'International Tables Vol C Tables 4.2.6.8 and 6.1.1.4'
O O 0.0106 0.0060 'International Tables Vol C Tables 4.2.6.8 and 6.1.1.4'

loop_
_geom_angle_atom_site_label_1
_geom_angle_atom_site_label_2
_geom_angle_atom_site_label_3
_geom_angle
C12 N11 C19 106.40(8)
C12 N11 C37 126.32(9)
C19 N11 C37 126.46(9)
N13 C12 N11 113.79(10)
N13 C12 H12 123.1
N11 C12 H12 123.1
C12 N13 C14 104.41(9)
C19 C14 N13 109.89(9)
C19 C14 C15 119.82(10)
N13 C14 C15 130.25(9)
C16 C15 C14 118.82(10)
C16 C15 H15 120.6
C14 C15 H15 120.6
C15 C16 C17 120.72(10)
C15 C16 C20 119.52(10)
C17 C16 C20 119.73(10)
C18 C17 C16 120.55(10)
C18 C17 C21 119.68(10)
C16 C17 C21 119.76(10)
C17 C18 C19 117.66(10)
C17 C18 H18 121.2
C19 C18 H18 121.2
N11 C19 C18 132.11(9)
N11 C19 C14 105.47(9)
C18 C19 C14 122.38(10)
C16 C20 H20A 109.5
C16 C20 H20B 109.5
H20A C20 H20B 109.5
C16 C20 H20C 109.5
H20A C20 H20C 109.5
H20B C20 H20C 109.5
C17 C21 H21A 109.5
C17 C21 H21B 109.5
H21A C21 H21B 109.5
C17 C21 H21C 109.5
H21A C21 H21C 109.5
H21B C21 H21C 109.5
C36 N31 C32 116.35(10)
N31 C32 C33 123.93(11)
N31 C32 H32 118.0
C33 C32 H32 118.0
C32 C33 C34 119.26(10)
C32 C33 H33 120.4
C34 C33 H33 120.4
C35 C34 C33 117.48(10)
C35 C34 C37 124.51(9)
C33 C34 C37 118.01(9)
C34 C35 C36 119.00(10)
C34 C35 H35 120.5
C36 C35 H35 120.5
N31 C36 C35 123.98(11)
N31 C36 H36 118.0
C35 C36 H36 118.0
N11 C37 C34 115.70(9)
N11 C37 H37A 108.4
C34 C37 H37A 108.4
N11 C37 H37B 108.4
C34 C37 H37B 108.4
H37A C37 H37B 107.4
C42 N41 C49 106.78(9)
C42 N41 C67 125.58(10)
C49 N41 C67 127.47(9)
N43 C42 N41 113.65(10)
N43 C42 H42 123.2
N41 C42 H42 123.2
C42 N43 C44 104.53(9)
C45 C44 N43 130.21(10)
C45 C44 C49 119.96(10)
N43 C44 C49 109.83(9)
C44 C45 C46 118.91(10)
C44 C45 H45 120.5
C46 C45 H45 120.5
C45 C46 C47 120.28(10)
C45 C46 C50 119.31(10)
C47 C46 C50 120.40(10)
C48 C47 C46 121.16(10)
C48 C47 C51 118.89(10)
C46 C47 C51 119.91(10)
C47 C48 C49 117.35(10)
C47 C48 H48 121.3
C49 C48 H48 121.3
N41 C49 C48 132.44(10)
N41 C49 C44 105.21(9)
C48 C49 C44 122.33(10)
C46 C50 H50A 109.5
C46 C50 H50B 109.5
H50A C50 H50B 109.5
C46 C50 H50C 109.5
H50A C50 H50C 109.5
H50B C50 H50C 109.5
C47 C51 H51A 109.5
C47 C51 H51B 109.5
H51A C51 H51B 109.5
C47 C51 H51C 109.5
H51A C51 H51C 109.5
H51B C51 H51C 109.5
C66 N61 C62 116.71(10)
N61 C62 C63 123.65(11)
N61 C62 H62 118.2
C63 C62 H62 118.2
C62 C63 C64 119.13(11)
C62 C63 H63 120.4
C64 C63 H63 120.4
C65 C64 C63 117.90(10)
C65 C64 C67 122.72(10)
C63 C64 C67 119.38(10)
C64 C65 C66 118.93(10)
C64 C65 H65 120.5
C66 C65 H65 120.5
N61 C66 C65 123.66(11)
N61 C66 H66 118.2
C65 C66 H66 118.2
N41 C67 C64 113.28(9)
N41 C67 H67A 108.9
C64 C67 H67A 108.9
N41 C67 H67B 108.9
C64 C67 H67B 108.9
H67A C67 H67B 107.7
C76 C71 C72 118.72(10)
C76 C71 C77 120.86(10)
C72 C71 C77 120.41(9)
C73 C72 C71 120.46(10)
C73 C72 H72 119.8
C71 C72 H72 119.8
C72 C73 C74 120.47(10)
C72 C73 H73 119.8
C74 C73 H73 119.8
O74 C74 C75 123.26(10)
O74 C74 C73 117.41(10)
C75 C74 C73 119.33(10)
C74 O74 H74 110.8(9)
C76 C75 C74 120.04(10)
C76 C75 H75 120.0
C74 C75 H75 120.0
C75 C76 C71 120.98(10)
C75 C76 H76 119.5
C71 C76 H76 119.5
N77 C77 C78 120.63(10)
N77 C77 C71 121.34(10)
C78 C77 C71 118.02(10)
C77 N77 O77 112.97(9)
N77 O77 H77 99.8(10)
N78 C78 C77 177.61(14)

loop_
_geom_bond_atom_site_label_1
_geom_bond_atom_site_label_2
_geom_bond_distance
N11 C12 1.3592(14)
N11 C19 1.3878(13)
N11 C37 1.4474(13)
C12 N13 1.3170(14)
C12 H12 0.9500
N13 C14 1.3965(14)
C14 C19 1.3961(14)
C14 C15 1.3985(14)
C15 C16 1.3841(15)
C15 H15 0.9500
C16 C17 1.4257(15)
C16 C20 1.5079(15)
C17 C18 1.3884(15)
C17 C21 1.4993(15)
C18 C19 1.3938(15)
C18 H18 0.9500
C20 H20A 0.9800
C20 H20B 0.9800
C20 H20C 0.9800
C21 H21A 0.9800
C21 H21B 0.9800
C21 H21C 0.9800
N31 C36 1.3352(15)
N31 C32 1.3385(16)
C32 C33 1.3827(16)
C32 H32 0.9500
C33 C34 1.3943(15)
C33 H33 0.9500
C34 C35 1.3840(15)
C34 C37 1.5101(15)
C35 C36 1.3941(16)
C35 H35 0.9500
C36 H36 0.9500
C37 H37A 0.9900
C37 H37B 0.9900
N41 C42 1.3565(14)
N41 C49 1.3852(14)
N41 C67 1.4489(14)
C42 N43 1.3156(15)
C42 H42 0.9500
N43 C44 1.3957(13)
C44 C45 1.3931(15)
C44 C49 1.3997(15)
C45 C46 1.3933(15)
C45 H45 0.9500
C46 C47 1.4211(16)
C46 C50 1.5059(16)
C47 C48 1.3889(16)
C47 C51 1.5085(15)
C48 C49 1.3962(14)
C48 H48 0.9500
C50 H50A 0.9800
C50 H50B 0.9800
C50 H50C 0.9800
C51 H51A 0.9800
C51 H51B 0.9800
C51 H51C 0.9800
N61 C66 1.3391(16)
N61 C62 1.3401(17)
C62 C63 1.3855(16)
C62 H62 0.9500
C63 C64 1.3895(15)
C63 H63 0.9500
C64 C65 1.3866(16)
C64 C67 1.5126(14)
C65 C66 1.3916(15)
C65 H65 0.9500
C66 H66 0.9500
C67 H67A 0.9900
C67 H67B 0.9900
C71 C76 1.3946(15)
C71 C72 1.4042(15)
C71 C77 1.4668(15)
C72 C73 1.3815(15)
C72 H72 0.9500
C73 C74 1.3998(15)
C73 H73 0.9500
C74 O74 1.3479(13)
C74 C75 1.3948(15)
O74 H74 0.957(17)
C75 C76 1.3871(15)
C75 H75 0.9500
C76 H76 0.9500
C77 N77 1.2941(14)
C77 C78 1.4492(16)
N77 O77 1.3835(12)
O77 H77 0.921(16)
C78 N78 1.1390(17)

loop_
_geom_hbond_atom_site_label_D
_geom_hbond_atom_site_label_H
_geom_hbond_atom_site_label_A
_geom_hbond_distance_DH
_geom_hbond_distance_HA
_geom_hbond_distance_DA
_geom_hbond_angle_DHA
O77 H77 N13 0.921(16) 1.843(17) 2.7627(12) 177.7(15)
O74 H74 N43 0.957(17) 1.759(17) 2.6990(12) 166.6(15)

loop_
_geom_torsion_atom_site_label_1
_geom_torsion_atom_site_label_2
_geom_torsion_atom_site_label_3
_geom_torsion_atom_site_label_4
_geom_torsion
C19 N11 C12 N13 1.61(12)
C37 N11 C12 N13 171.71(10)
N11 C12 N13 C14 -0.47(12)
C12 N13 C14 C19 -0.88(12)
C12 N13 C14 C15 -178.94(11)
C19 C14 C15 C16 -1.28(15)
N13 C14 C15 C16 176.62(10)
C14 C15 C16 C17 -0.59(16)
C14 C15 C16 C20 -178.45(9)
C15 C16 C17 C18 1.74(16)
C20 C16 C17 C18 179.59(10)
C15 C16 C17 C21 -177.07(10)
C20 C16 C17 C21 0.78(15)
C16 C17 C18 C19 -0.94(15)
C21 C17 C18 C19 177.87(10)
C12 N11 C19 C18 175.70(11)
C37 N11 C19 C18 5.62(18)
C12 N11 C19 C14 -2.01(11)
C37 N11 C19 C14 -172.09(9)
C17 C18 C19 N11 -178.37(10)
C17 C18 C19 C14 -0.98(16)
N13 C14 C19 N11 1.82(12)
C15 C14 C19 N11 -179.88(9)
N13 C14 C19 C18 -176.17(10)
C15 C14 C19 C18 2.13(16)
C36 N31 C32 C33 0.70(19)
N31 C32 C33 C34 -0.12(19)
C32 C33 C34 C35 -0.63(17)
C32 C33 C34 C37 179.36(11)
C33 C34 C35 C36 0.77(17)
C37 C34 C35 C36 -179.21(10)
C32 N31 C36 C35 -0.54(18)
C34 C35 C36 N31 -0.19(19)
C12 N11 C37 C34 115.37(12)
C19 N11 C37 C34 -76.47(14)
C35 C34 C37 N11 -0.86(16)
C33 C34 C37 N11 179.15(10)
C49 N41 C42 N43 0.32(13)
C67 N41 C42 N43 -175.21(10)
N41 C42 N43 C44 -0.17(12)
C42 N43 C44 C45 -179.27(11)
C42 N43 C44 C49 -0.04(12)
N43 C44 C45 C46 178.26(10)
C49 C44 C45 C46 -0.90(16)
C44 C45 C46 C47 0.33(16)
C44 C45 C46 C50 -178.34(10)
C45 C46 C47 C48 0.50(16)
C50 C46 C47 C48 179.15(10)
C45 C46 C47 C51 -177.14(10)
C50 C46 C47 C51 1.51(16)
C46 C47 C48 C49 -0.72(15)
C51 C47 C48 C49 176.94(9)
C42 N41 C49 C48 178.38(11)
C67 N41 C49 C48 -6.20(18)
C42 N41 C49 C44 -0.31(11)
C67 N41 C49 C44 175.11(10)
C47 C48 C49 N41 -178.37(10)
C47 C48 C49 C44 0.14(15)
C45 C44 C49 N41 179.54(9)
N43 C44 C49 N41 0.22(11)
C45 C44 C49 C48 0.68(16)
N43 C44 C49 C48 -178.64(9)
C66 N61 C62 C63 0.43(18)
N61 C62 C63 C64 -1.44(18)
C62 C63 C64 C65 1.36(16)
C62 C63 C64 C67 -179.44(10)
C63 C64 C65 C66 -0.39(16)
C67 C64 C65 C66 -179.57(10)
C62 N61 C66 C65 0.63(18)
C64 C65 C66 N61 -0.64(18)
C42 N41 C67 C64 91.72(13)
C49 N41 C67 C64 -82.89(13)
C65 C64 C67 N41 -15.88(15)
C63 C64 C67 N41 164.96(10)
C76 C71 C72 C73 -0.06(16)
C77 C71 C72 C73 178.92(10)
C71 C72 C73 C74 0.26(17)
C72 C73 C74 O74 179.45(10)
C72 C73 C74 C75 -0.62(17)
O74 C74 C75 C76 -179.29(10)
C73 C74 C75 C76 0.79(16)
C74 C75 C76 C71 -0.60(16)
C72 C71 C76 C75 0.23(16)
C77 C71 C76 C75 -178.74(10)
C76 C71 C77 N77 174.11(10)
C72 C71 C77 N77 -4.85(16)
C76 C71 C77 C78 -5.03(16)
C72 C71 C77 C78 176.02(11)
C78 C77 N77 O77 -0.96(15)
C71 C77 N77 O77 179.93(9)
N77 C77 C78 N78 -159(4)
C71 C77 C78 N78 20(4)
